data_4330326
loop_
_publ_author_name
'Graham E. Dobereiner'
'Jianguo Wu'
'Michael G. Manas'
'Nathan D. Schley'
'Michael K. Takase'
'Robert H. Crabtree'
'Nilay Hazari'
'Feliu Maseras'
'Ainara Nova'

_publ_contact_author_email robert.crabtree@yale.edu
_publ_contact_author_fax '+203 432 6144'
_publ_contact_author_name 'Dr. Robert H Crabtree'
_publ_contact_author_phone '+203 432 3925'
_publ_section_title
;
 Mild, Reversible Reaction of Iridium(III) Amido Complexes with Carbon
 Dioxide
;
_journal_name_full 'Inorganic Chemistry'
_journal_page_first 9683
_journal_page_last 9693
_journal_paper_doi 10.1021/ic300923c
_journal_volume 51
_journal_year 2012
_chemical_formula_moiety 'Ir C45.50 H44 N2 O2 P2 Cl5'
_chemical_formula_sum 'C45.5 H44 Cl5 Ir N2 O2 P2'
_chemical_formula_weight 1082.29
_space_group_IT_number 2
_symmetry_cell_setting triclinic
_symmetry_Int_Tables_number 2
_symmetry_space_group_name_Hall '-P 1'
_symmetry_space_group_name_H-M 'P -1'
_atom_sites_solution_hydrogens geom
_atom_sites_solution_primary direct
_atom_sites_solution_secondary difmap
_cell_angle_alpha 66.345(20)
_cell_angle_beta 71.92(2)
_cell_angle_gamma 78.945(19)
_cell_formula_units_Z 2
_cell_length_a 13.269(9)
_cell_length_b 13.481(8)
_cell_length_c 14.591(11)
_cell_measurement_reflns_used 4158
_cell_measurement_temperature 223
_cell_measurement_theta_max 27.79
_cell_measurement_theta_min 3.15
_cell_volume 2266(3)
_computing_cell_refinement 'CrystalClear-SM Expert 2.0 r12'
_computing_data_collection 'CrystalClear-SM Expert 2.0 r12 (Rigaku, 2011)'
_computing_data_reduction 'CrystalClear-SM Expert 2.0 r12'
_computing_molecular_graphics 'CrystalStructure 4.0'
_computing_publication_material 'CrystalStructure 4.0 (Rigaku, 2010)'
_computing_structure_refinement 'SHELXL97 (Sheldrick, 1997)'
_computing_structure_solution 'SIR92 (Altomare, et al., 1994)'
_diffrn_ambient_temperature 223
_diffrn_detector_area_resol_mean 6.849
_diffrn_measured_fraction_theta_full 0.990
_diffrn_measured_fraction_theta_max 0.990
_diffrn_measurement_device_type SCX-MINI
_diffrn_measurement_method \w
_diffrn_radiation_type 'Mo K\a'
_diffrn_radiation_wavelength 0.71075
_diffrn_reflns_av_R_equivalents 0.0647
_diffrn_reflns_limit_h_max 17
_diffrn_reflns_limit_h_min -17
_diffrn_reflns_limit_k_max 17
_diffrn_reflns_limit_k_min -17
_diffrn_reflns_limit_l_max 18
_diffrn_reflns_limit_l_min -18
_diffrn_reflns_number 21588
_diffrn_reflns_theta_full 27.10
_diffrn_reflns_theta_max 27.10
_diffrn_standards_number 0
_exptl_absorpt_coefficient_mu 3.359
_exptl_absorpt_correction_T_max 0.715
_exptl_absorpt_correction_T_min 0.285
_exptl_absorpt_correction_type multi-scan
_exptl_absorpt_process_details 'Jacobson, R. (1998) Private communication'
_exptl_crystal_colour Colorless
_exptl_crystal_density_diffrn 1.586
_exptl_crystal_description Prism
_exptl_crystal_F_000 1078.00
_exptl_crystal_size_max 0.17
_exptl_crystal_size_mid 0.15
_exptl_crystal_size_min 0.10
_refine_diff_density_max 1.520
_refine_diff_density_min -0.860
_refine_ls_extinction_method none
_refine_ls_goodness_of_fit_ref 1.055
_refine_ls_hydrogen_treatment mixed
_refine_ls_number_parameters 539
_refine_ls_number_reflns 9893
_refine_ls_number_restraints 32
_refine_ls_R_factor_gt 0.0559
_refine_ls_shift/su_max 0.001
_refine_ls_structure_factor_coef Fsqd
_refine_ls_weighting_details 'w = 1/[\s^2^(Fo^2^)+(0.0380P)^2^+4.9516P] where P=(Fo^2^+2Fc^2^)/3'
_refine_ls_weighting_scheme calc
_refine_ls_wR_factor_ref 0.1150
_reflns_number_gt 8089
_reflns_number_total 9893
_reflns_threshold_expression F^2^>2.0\s(F^2^)
_cod_data_source_file ic300923c_si_002_7.cif
_cod_data_source_block (11-PPh3)
_cod_original_formula_sum 'Ir C45.50 H44 N2 O2 P2 Cl5'
_cod_database_code 4330326

loop_
_symmetry_equiv_pos_site_id
_symmetry_equiv_pos_as_xyz
1 +X,+Y,+Z
2 -X,-Y,-Z

loop_
_atom_site_label
_atom_site_type_symbol
_atom_site_fract_x
_atom_site_fract_y
_atom_site_fract_z
_atom_site_U_iso_or_equiv
_atom_site_adp_type
_atom_site_occupancy
_atom_site_symmetry_multiplicity
_atom_site_calc_flag
_atom_site_refinement_flags
Ir(1) Ir 0.349137(19) 0.19788(2) 0.315319(19) 0.02851(9) Uani 1.00 2 d .
Cl(1) Cl -0.0061(3) 0.2577(4) -0.0056(3) 0.1621(18) Uani 1.00 2 d .
Cl(2) Cl 0.0505(3) 0.0379(4) 0.1018(3) 0.1389(14) Uani 1.00 2 d .
Cl(3) Cl -0.0872(4) 0.4432(6) 0.1987(4) 0.259(4) Uani 1.00 2 d .
Cl(4) Cl -0.1039(3) 0.3606(3) 0.4126(3) 0.1165(11) Uani 1.00 2 d .
Cl(5) Cl 0.4717(9) 0.4817(11) -0.0135(7) 0.152(4) Uani 0.50 2 d P
Cl(6) Cl 0.6413(13) 0.4502(8) 0.0844(9) 0.229(5) Uani 0.50 2 d P
P(1) P 0.40411(12) 0.11686(13) 0.19702(12) 0.0290(3) Uani 1.00 2 d .
P(2) P 0.32066(13) 0.32121(13) 0.39215(13) 0.0311(4) Uani 1.00 2 d .
O(1) O 0.1800(3) 0.2164(4) 0.3279(3) 0.0362(10) Uani 1.00 2 d .
O(2) O 0.0576(4) 0.1481(4) 0.3033(4) 0.0493(13) Uani 1.00 2 d .
N(1) N 0.1611(4) 0.0334(4) 0.4017(4) 0.0355(12) Uani 1.00 2 d .
N(2) N 0.3005(4) 0.0630(4) 0.4541(4) 0.0311(11) Uani 1.00 2 d .
C(1) C 0.3534(5) 0.0341(5) 0.5275(5) 0.0390(16) Uani 1.00 2 d .
C(2) C 0.3261(6) -0.0456(6) 0.6209(6) 0.0491(19) Uani 1.00 2 d .
C(3) C 0.2403(7) -0.1005(6) 0.6436(6) 0.059(2) Uani 1.00 2 d .
C(4) C 0.1842(6) -0.0734(6) 0.5717(6) 0.0478(18) Uani 1.00 2 d .
C(5) C 0.2160(5) 0.0088(5) 0.4767(5) 0.0342(14) Uani 1.00 2 d .
C(6) C 0.1315(5) 0.1384(6) 0.3405(5) 0.0375(15) Uani 1.00 2 d .
C(7) C 0.1074(6) -0.0543(6) 0.4073(6) 0.0490(18) Uani 1.00 2 d .
C(8) C 0.3619(5) 0.1947(5) 0.0803(5) 0.0355(15) Uani 1.00 2 d .
C(9) C 0.2725(6) 0.2644(6) 0.0828(6) 0.0476(18) Uani 1.00 2 d .
C(10) C 0.2402(7) 0.3262(7) -0.0050(7) 0.066(2) Uani 1.00 2 d .
C(11) C 0.2999(8) 0.3228(8) -0.0987(7) 0.077(3) Uani 1.00 2 d .
C(12) C 0.3903(8) 0.2565(8) -0.1031(6) 0.071(3) Uani 1.00 2 d .
C(13) C 0.4232(6) 0.1932(6) -0.0159(6) 0.0515(19) Uani 1.00 2 d .
C(14) C 0.5474(5) 0.1047(6) 0.1473(5) 0.0360(15) Uani 1.00 2 d .
C(15) C 0.5992(6) 0.0164(7) 0.1246(6) 0.0499(19) Uani 1.00 2 d .
C(16) C 0.7080(7) 0.0121(8) 0.0810(7) 0.066(2) Uani 1.00 2 d .
C(17) C 0.7623(6) 0.0966(9) 0.0616(6) 0.067(3) Uani 1.00 2 d .
C(18) C 0.7128(6) 0.1857(8) 0.0823(6) 0.060(2) Uani 1.00 2 d .
C(19) C 0.6038(6) 0.1900(7) 0.1258(6) 0.0513(19) Uani 1.00 2 d .
C(20) C 0.3682(5) -0.0193(5) 0.2311(5) 0.0367(15) Uani 1.00 2 d .
C(21) C 0.3909(6) -0.1000(6) 0.3186(6) 0.0475(18) Uani 1.00 2 d .
C(22) C 0.3660(7) -0.2055(6) 0.3461(7) 0.066(3) Uani 1.00 2 d .
C(23) C 0.3168(8) -0.2274(8) 0.2880(8) 0.074(3) Uani 1.00 2 d .
C(24) C 0.2951(7) -0.1495(7) 0.2034(8) 0.067(2) Uani 1.00 2 d .
C(25) C 0.3190(6) -0.0456(6) 0.1754(6) 0.0505(19) Uani 1.00 2 d .
C(26) C 0.4391(5) 0.3791(5) 0.3831(5) 0.0357(15) Uani 1.00 2 d .
C(27) C 0.5331(6) 0.3201(7) 0.3810(7) 0.058(2) Uani 1.00 2 d .
C(28) C 0.6207(6) 0.3622(7) 0.3763(7) 0.065(2) Uani 1.00 2 d .
C(29) C 0.6180(6) 0.4640(6) 0.3704(6) 0.0529(20) Uani 1.00 2 d .
C(30) C 0.5251(7) 0.5243(7) 0.3719(9) 0.083(3) Uani 1.00 2 d .
C(31) C 0.4353(7) 0.4821(7) 0.3782(8) 0.069(3) Uani 1.00 2 d .
C(32) C 0.2365(5) 0.4406(5) 0.3393(5) 0.0398(16) Uani 1.00 2 d .
C(33) C 0.2492(7) 0.4864(6) 0.2345(6) 0.058(2) Uani 1.00 2 d .
C(34) C 0.1898(7) 0.5799(7) 0.1924(7) 0.072(3) Uani 1.00 2 d .
C(35) C 0.1169(7) 0.6269(6) 0.2526(8) 0.063(2) Uani 1.00 2 d .
C(36) C 0.1021(6) 0.5818(6) 0.3558(7) 0.057(2) Uani 1.00 2 d .
C(37) C 0.1620(6) 0.4896(6) 0.3988(6) 0.0471(18) Uani 1.00 2 d .
C(38) C 0.2548(5) 0.2732(5) 0.5285(5) 0.0334(14) Uani 1.00 2 d .
C(39) C 0.2970(7) 0.2709(7) 0.6035(6) 0.058(2) Uani 1.00 2 d .
C(40) C 0.2440(8) 0.2263(8) 0.7062(6) 0.075(3) Uani 1.00 2 d .
C(41) C 0.1504(7) 0.1827(7) 0.7347(6) 0.065(2) Uani 1.00 2 d .
C(42) C 0.1074(6) 0.1852(6) 0.6610(5) 0.0461(17) Uani 1.00 2 d .
C(43) C 0.1588(5) 0.2297(6) 0.5577(5) 0.0394(16) Uani 1.00 2 d .
C(44) C 0.0051(12) 0.1622(9) 0.1101(8) 0.150(6) Uani 1.00 2 d .
C(45) C -0.0225(7) 0.3912(8) 0.2898(7) 0.087(3) Uani 1.00 2 d .
C(46) C 0.521(2) 0.506(4) 0.070(3) 0.191(10) Uani 0.50 2 d P
H(1) H 0.4127 0.0717 0.5125 0.047 Uiso 1.00 2 calc R
H(2) H 0.3656 -0.0630 0.6695 0.059 Uiso 1.00 2 calc R
H(3) H 0.2198 -0.1567 0.7082 0.071 Uiso 1.00 2 calc R
H(4) H 0.1243 -0.1104 0.5866 0.057 Uiso 1.00 2 calc R
H(7A) H 0.0391 -0.0600 0.4581 0.059 Uiso 1.00 2 calc R
H(7B) H 0.1507 -0.1222 0.4274 0.059 Uiso 1.00 2 calc R
H(7C) H 0.0967 -0.0392 0.3400 0.059 Uiso 1.00 2 calc R
H(9) H 0.2323 0.2699 0.1463 0.057 Uiso 1.00 2 calc R
H(10) H 0.1766 0.3711 -0.0009 0.079 Uiso 1.00 2 calc R
H(11) H 0.2784 0.3660 -0.1594 0.092 Uiso 1.00 2 calc R
H(12) H 0.4315 0.2540 -0.1676 0.085 Uiso 1.00 2 calc R
H(13) H 0.4870 0.1487 -0.0208 0.062 Uiso 1.00 2 calc R
H(15) H 0.5608 -0.0421 0.1385 0.060 Uiso 1.00 2 calc R
H(16) H 0.7435 -0.0487 0.0652 0.080 Uiso 1.00 2 calc R
H(17) H 0.8363 0.0934 0.0331 0.080 Uiso 1.00 2 calc R
H(18) H 0.7519 0.2441 0.0672 0.073 Uiso 1.00 2 calc R
H(19) H 0.5687 0.2515 0.1406 0.062 Uiso 1.00 2 calc R
H(21) H 0.4231 -0.0837 0.3594 0.057 Uiso 1.00 2 calc R
H(22) H 0.3829 -0.2613 0.4046 0.079 Uiso 1.00 2 calc R
H(23) H 0.2980 -0.2983 0.3076 0.089 Uiso 1.00 2 calc R
H(24) H 0.2631 -0.1662 0.1627 0.080 Uiso 1.00 2 calc R
H(25) H 0.3013 0.0089 0.1167 0.061 Uiso 1.00 2 calc R
H(27) H 0.5385 0.2488 0.3828 0.070 Uiso 1.00 2 calc R
H(28) H 0.6850 0.3183 0.3774 0.078 Uiso 1.00 2 calc R
H(29) H 0.6796 0.4926 0.3652 0.063 Uiso 1.00 2 calc R
H(30) H 0.5211 0.5960 0.3687 0.100 Uiso 1.00 2 calc R
H(31) H 0.3707 0.5254 0.3791 0.083 Uiso 1.00 2 calc R
H(33) H 0.2988 0.4537 0.1911 0.070 Uiso 1.00 2 calc R
H(34) H 0.2004 0.6114 0.1201 0.086 Uiso 1.00 2 calc R
H(35) H 0.0765 0.6907 0.2230 0.076 Uiso 1.00 2 calc R
H(36) H 0.0504 0.6137 0.3987 0.068 Uiso 1.00 2 calc R
H(37) H 0.1514 0.4596 0.4711 0.057 Uiso 1.00 2 calc R
H(39) H 0.3627 0.2998 0.5849 0.070 Uiso 1.00 2 calc R
H(40) H 0.2732 0.2261 0.7572 0.090 Uiso 1.00 2 calc R
H(41) H 0.1155 0.1509 0.8052 0.078 Uiso 1.00 2 calc R
H(42) H 0.0416 0.1561 0.6806 0.055 Uiso 1.00 2 calc R
H(43) H 0.1285 0.2305 0.5071 0.047 Uiso 1.00 2 calc R
H(44A) H 0.0541 0.1847 0.1352 0.180 Uiso 1.00 2 calc R
H(44B) H -0.0645 0.1567 0.1605 0.180 Uiso 1.00 2 calc R
H(45A) H 0.0269 0.4430 0.2784 0.105 Uiso 1.00 2 calc R
H(45B) H 0.0197 0.3249 0.2837 0.105 Uiso 1.00 2 calc R
H(46A) H 0.5222 0.5852 0.0468 0.229 Uiso 0.50 2 calc R
H(46B) H 0.4702 0.4824 0.1380 0.229 Uiso 0.50 2 calc R
H(1A) H 0.389(4) 0.290(3) 0.222(3) 0.0399 Uiso 1.00 2 d .
H(1B) H 0.4617(14) 0.176(5) 0.314(5) 0.0399 Uiso 1.00 2 d .

loop_
_atom_site_aniso_label
_atom_site_aniso_U_11
_atom_site_aniso_U_22
_atom_site_aniso_U_33
_atom_site_aniso_U_12
_atom_site_aniso_U_13
_atom_site_aniso_U_23
Ir(1) 0.02761(13) 0.03156(14) 0.02850(13) -0.00056(9) -0.00761(9) -0.01368(11)
Cl(1) 0.133(3) 0.201(4) 0.141(3) -0.063(3) -0.078(3) 0.002(3)
Cl(2) 0.106(3) 0.166(4) 0.162(4) 0.003(2) -0.019(2) -0.096(3)
Cl(3) 0.132(4) 0.375(9) 0.139(4) 0.053(5) -0.058(3) 0.022(5)
Cl(4) 0.095(2) 0.138(3) 0.130(3) -0.005(2) -0.029(2) -0.065(2)
Cl(5) 0.192(10) 0.133(7) 0.105(6) -0.068(6) 0.012(6) -0.030(6)
Cl(6) 0.391(16) 0.123(7) 0.212(10) -0.116(9) -0.100(11) -0.040(7)
P(1) 0.0293(8) 0.0310(9) 0.0274(8) 0.0003(7) -0.0070(7) -0.0127(7)
P(2) 0.0328(9) 0.0316(9) 0.0316(9) 0.0014(7) -0.0107(7) -0.0143(8)
O(1) 0.031(2) 0.040(3) 0.038(3) 0.0002(20) -0.0091(20) -0.016(2)
O(2) 0.037(3) 0.067(3) 0.047(3) -0.009(2) -0.021(2) -0.013(3)
N(1) 0.030(3) 0.041(3) 0.038(3) -0.003(2) -0.007(2) -0.018(3)
N(2) 0.034(3) 0.031(3) 0.030(3) 0.003(2) -0.010(2) -0.014(2)
C(1) 0.041(4) 0.042(4) 0.035(4) 0.007(3) -0.013(3) -0.017(3)
C(2) 0.050(5) 0.050(5) 0.042(4) 0.007(4) -0.019(4) -0.011(4)
C(3) 0.066(5) 0.048(5) 0.035(4) 0.002(4) -0.006(4) 0.004(4)
C(4) 0.043(4) 0.041(4) 0.049(4) -0.001(3) -0.007(4) -0.010(4)
C(5) 0.029(3) 0.035(4) 0.037(4) 0.003(3) -0.001(3) -0.019(3)
C(6) 0.029(3) 0.051(4) 0.034(4) -0.001(3) -0.004(3) -0.020(3)
C(7) 0.043(4) 0.051(5) 0.059(5) -0.013(3) -0.009(4) -0.025(4)
C(8) 0.040(4) 0.032(4) 0.035(4) -0.005(3) -0.014(3) -0.009(3)
C(9) 0.043(4) 0.057(5) 0.039(4) 0.004(4) -0.014(3) -0.014(4)
C(10) 0.056(5) 0.075(6) 0.055(5) 0.021(4) -0.025(4) -0.014(5)
C(11) 0.084(7) 0.088(7) 0.042(5) 0.010(6) -0.030(5) -0.003(5)
C(12) 0.085(7) 0.088(7) 0.037(4) 0.014(6) -0.022(4) -0.024(5)
C(13) 0.061(5) 0.054(5) 0.041(4) 0.010(4) -0.017(4) -0.023(4)
C(14) 0.033(3) 0.050(4) 0.025(3) 0.002(3) -0.011(3) -0.012(3)
C(15) 0.037(4) 0.072(5) 0.044(4) 0.005(4) -0.006(3) -0.032(4)
C(16) 0.047(5) 0.086(7) 0.070(6) 0.019(5) -0.014(4) -0.044(5)
C(17) 0.027(4) 0.121(8) 0.054(5) -0.005(5) -0.002(4) -0.040(6)
C(18) 0.043(4) 0.087(7) 0.047(5) -0.020(4) -0.003(4) -0.020(5)
C(19) 0.042(4) 0.069(5) 0.042(4) -0.009(4) -0.005(3) -0.021(4)
C(20) 0.043(4) 0.034(4) 0.030(3) -0.000(3) -0.000(3) -0.017(3)
C(21) 0.048(4) 0.046(4) 0.039(4) 0.004(3) 0.001(3) -0.018(4)
C(22) 0.072(6) 0.029(4) 0.057(5) 0.011(4) 0.005(5) 0.001(4)
C(23) 0.086(7) 0.059(6) 0.079(7) -0.018(5) -0.004(6) -0.034(6)
C(24) 0.082(6) 0.049(5) 0.075(6) -0.016(5) -0.020(5) -0.023(5)
C(25) 0.057(5) 0.038(4) 0.062(5) -0.009(4) -0.012(4) -0.024(4)
C(26) 0.033(3) 0.036(4) 0.038(4) -0.002(3) -0.008(3) -0.015(3)
C(27) 0.043(4) 0.055(5) 0.097(7) 0.013(4) -0.026(4) -0.051(5)
C(28) 0.035(4) 0.082(6) 0.098(7) 0.003(4) -0.022(4) -0.054(6)
C(29) 0.042(4) 0.052(5) 0.073(6) -0.010(4) -0.018(4) -0.026(4)
C(30) 0.063(6) 0.047(5) 0.154(10) -0.007(4) -0.042(6) -0.039(6)
C(31) 0.049(5) 0.047(5) 0.124(8) 0.005(4) -0.034(5) -0.038(5)
C(32) 0.041(4) 0.036(4) 0.045(4) 0.004(3) -0.014(3) -0.020(3)
C(33) 0.069(5) 0.055(5) 0.038(4) 0.015(4) -0.013(4) -0.015(4)
C(34) 0.080(6) 0.062(6) 0.054(5) 0.019(5) -0.024(5) -0.008(5)
C(35) 0.057(5) 0.036(4) 0.090(7) 0.012(4) -0.032(5) -0.013(5)
C(36) 0.056(5) 0.043(5) 0.066(6) 0.010(4) -0.012(4) -0.024(4)
C(37) 0.048(4) 0.039(4) 0.051(4) 0.002(3) -0.010(4) -0.018(4)
C(38) 0.038(4) 0.032(3) 0.032(3) 0.006(3) -0.012(3) -0.017(3)
C(39) 0.062(5) 0.074(6) 0.047(5) -0.011(4) -0.019(4) -0.025(4)
C(40) 0.095(7) 0.103(8) 0.030(4) -0.019(6) -0.020(5) -0.020(5)
C(41) 0.072(6) 0.081(6) 0.025(4) -0.012(5) -0.001(4) -0.009(4)
C(42) 0.041(4) 0.048(4) 0.039(4) -0.003(3) -0.004(3) -0.011(4)
C(43) 0.039(4) 0.046(4) 0.037(4) 0.004(3) -0.013(3) -0.020(3)
C(44) 0.171(14) 0.240(19) 0.073(8) -0.036(13) -0.042(9) -0.076(11)
C(45) 0.064(6) 0.068(7) 0.120(9) 0.005(5) -0.031(6) -0.024(6)
C(46) 0.272(17) 0.125(13) 0.177(16) -0.108(13) -0.023(16) -0.042(14)

loop_
_atom_type_symbol
_atom_type_description
_atom_type_scat_dispersion_real
_atom_type_scat_dispersion_imag
_atom_type_scat_source
Ir Ir -1.444 7.990
;
International Tables for Crystallography
(1992, Vol. C, Tables 4.2.6.8 and 6.1.1.4)
;
C C 0.003 0.002
;
International Tables for Crystallography
(1992, Vol. C, Tables 4.2.6.8 and 6.1.1.4)
;
H H 0.000 0.000
;
International Tables for Crystallography
(1992, Vol. C, Table 6.1.1.4)
;
N N 0.006 0.003
;
International Tables for Crystallography
(1992, Vol. C, Tables 4.2.6.8 and 6.1.1.4)
;
O O 0.011 0.006
;
International Tables for Crystallography
(1992, Vol. C, Tables 4.2.6.8 and 6.1.1.4)
;
P P 0.102 0.094
;
International Tables for Crystallography
(1992, Vol. C, Tables 4.2.6.8 and 6.1.1.4)
;
Cl Cl 0.148 0.159
;
International Tables for Crystallography
(1992, Vol. C, Tables 4.2.6.8 and 6.1.1.4)
;

loop_
_geom_angle_atom_site_label_1
_geom_angle_atom_site_label_2
_geom_angle_atom_site_label_3
_geom_angle
_geom_angle_publ_flag
P(1) Ir(1) P(2) 162.37(5) yes
P(1) Ir(1) O(1) 98.56(16) yes
P(1) Ir(1) N(2) 101.07(18) yes
P(2) Ir(1) O(1) 88.05(16) yes
P(2) Ir(1) N(2) 96.09(19) yes
O(1) Ir(1) N(2) 80.75(17) yes
Ir(1) P(1) C(8) 112.8(3) yes
Ir(1) P(1) C(14) 113.6(3) yes
Ir(1) P(1) C(20) 120.1(2) yes
C(8) P(1) C(14) 101.9(3) yes
C(8) P(1) C(20) 103.7(4) yes
C(14) P(1) C(20) 102.6(3) yes
Ir(1) P(2) C(26) 116.0(2) yes
Ir(1) P(2) C(32) 114.0(3) yes
Ir(1) P(2) C(38) 115.4(3) yes
C(26) P(2) C(32) 102.8(3) yes
C(26) P(2) C(38) 104.1(4) yes
C(32) P(2) C(38) 102.9(3) yes
Ir(1) O(1) C(6) 121.2(4) yes
C(5) N(1) C(6) 124.6(7) yes
C(5) N(1) C(7) 116.6(5) yes
C(6) N(1) C(7) 116.7(6) yes
Ir(1) N(2) C(1) 118.3(4) yes
Ir(1) N(2) C(5) 124.2(4) yes
C(1) N(2) C(5) 117.4(5) yes
N(2) C(1) C(2) 123.8(7) yes
C(1) C(2) C(3) 118.7(8) yes
C(2) C(3) C(4) 119.4(6) yes
C(3) C(4) C(5) 119.5(8) yes
N(1) C(5) N(2) 119.4(5) yes
N(1) C(5) C(4) 119.4(7) yes
N(2) C(5) C(4) 121.2(7) yes
O(1) C(6) O(2) 124.2(6) yes
O(1) C(6) N(1) 119.3(7) yes
O(2) C(6) N(1) 116.5(7) yes
P(1) C(8) C(9) 120.3(6) yes
P(1) C(8) C(13) 121.7(5) yes
C(9) C(8) C(13) 117.8(6) yes
C(8) C(9) C(10) 121.5(7) yes
C(9) C(10) C(11) 120.2(8) yes
C(10) C(11) C(12) 119.2(8) yes
C(11) C(12) C(13) 121.4(8) yes
C(8) C(13) C(12) 119.8(7) yes
P(1) C(14) C(15) 121.9(6) yes
P(1) C(14) C(19) 118.6(6) yes
C(15) C(14) C(19) 119.4(6) yes
C(14) C(15) C(16) 120.6(9) yes
C(15) C(16) C(17) 119.1(9) yes
C(16) C(17) C(18) 121.6(7) yes
C(17) C(18) C(19) 119.3(9) yes
C(14) C(19) C(18) 120.0(8) yes
P(1) C(20) C(21) 118.1(7) yes
P(1) C(20) C(25) 123.5(5) yes
C(21) C(20) C(25) 118.4(7) yes
C(20) C(21) C(22) 119.7(9) yes
C(21) C(22) C(23) 119.6(8) yes
C(22) C(23) C(24) 120.6(10) yes
C(23) C(24) C(25) 120.5(12) yes
C(20) C(25) C(24) 121.2(8) yes
P(2) C(26) C(27) 120.7(7) yes
P(2) C(26) C(31) 121.5(5) yes
C(27) C(26) C(31) 117.7(8) yes
C(26) C(27) C(28) 120.8(9) yes
C(27) C(28) C(29) 121.8(8) yes
C(28) C(29) C(30) 118.3(9) yes
C(29) C(30) C(31) 120.5(9) yes
C(26) C(31) C(30) 120.8(7) yes
P(2) C(32) C(33) 119.4(6) yes
P(2) C(32) C(37) 123.0(6) yes
C(33) C(32) C(37) 117.5(6) yes
C(32) C(33) C(34) 120.4(8) yes
C(33) C(34) C(35) 121.0(8) yes
C(34) C(35) C(36) 119.4(8) yes
C(35) C(36) C(37) 120.2(8) yes
C(32) C(37) C(36) 121.5(8) yes
P(2) C(38) C(39) 124.3(5) yes
P(2) C(38) C(43) 116.7(6) yes
C(39) C(38) C(43) 118.8(6) yes
C(38) C(39) C(40) 120.2(9) yes
C(39) C(40) C(41) 120.9(10) yes
C(40) C(41) C(42) 119.4(7) yes
C(41) C(42) C(43) 120.7(8) yes
C(38) C(43) C(42) 119.9(8) yes
Cl(1) C(44) Cl(2) 112.0(8) yes
Cl(3) C(45) Cl(4) 113.5(6) yes
Cl(5) C(46) Cl(6) 119(3) yes
P(1) Ir(1) H(1A) 79.6(18) yes
P(1) Ir(1) H(1B) 81(3) yes
P(2) Ir(1) H(1A) 83.0(19) yes
P(2) Ir(1) H(1B) 93(3) yes
O(1) Ir(1) H(1A) 103(2) yes
O(1) Ir(1) H(1B) 175.1(20) yes
N(2) Ir(1) H(1A) 176(2) yes
N(2) Ir(1) H(1B) 94.4(20) yes
H(1A) Ir(1) H(1B) 82(3) yes
N(2) C(1) H(1) 118.105 yes
C(2) C(1) H(1) 118.109 yes
C(1) C(2) H(2) 120.649 yes
C(3) C(2) H(2) 120.654 yes
C(2) C(3) H(3) 120.292 yes
C(4) C(3) H(3) 120.288 yes
C(3) C(4) H(4) 120.254 yes
C(5) C(4) H(4) 120.260 yes
N(1) C(7) H(7A) 109.480 yes
N(1) C(7) H(7B) 109.470 yes
N(1) C(7) H(7C) 109.469 yes
H(7A) C(7) H(7B) 109.465 yes
H(7A) C(7) H(7C) 109.471 yes
H(7B) C(7) H(7C) 109.472 yes
C(8) C(9) H(9) 119.274 yes
C(10) C(9) H(9) 119.271 yes
C(9) C(10) H(10) 119.908 yes
C(11) C(10) H(10) 119.900 yes
C(10) C(11) H(11) 120.425 yes
C(12) C(11) H(11) 120.413 yes
C(11) C(12) H(12) 119.294 yes
C(13) C(12) H(12) 119.293 yes
C(8) C(13) H(13) 120.076 yes
C(12) C(13) H(13) 120.082 yes
C(14) C(15) H(15) 119.698 yes
C(16) C(15) H(15) 119.700 yes
C(15) C(16) H(16) 120.476 yes
C(17) C(16) H(16) 120.474 yes
C(16) C(17) H(17) 119.198 yes
C(18) C(17) H(17) 119.195 yes
C(17) C(18) H(18) 120.335 yes
C(19) C(18) H(18) 120.319 yes
C(14) C(19) H(19) 119.989 yes
C(18) C(19) H(19) 119.982 yes
C(20) C(21) H(21) 120.155 yes
C(22) C(21) H(21) 120.160 yes
C(21) C(22) H(22) 120.193 yes
C(23) C(22) H(22) 120.212 yes
C(22) C(23) H(23) 119.693 yes
C(24) C(23) H(23) 119.689 yes
C(23) C(24) H(24) 119.774 yes
C(25) C(24) H(24) 119.772 yes
C(20) C(25) H(25) 119.388 yes
C(24) C(25) H(25) 119.375 yes
C(26) C(27) H(27) 119.595 yes
C(28) C(27) H(27) 119.594 yes
C(27) C(28) H(28) 119.087 yes
C(29) C(28) H(28) 119.089 yes
C(28) C(29) H(29) 120.844 yes
C(30) C(29) H(29) 120.853 yes
C(29) C(30) H(30) 119.763 yes
C(31) C(30) H(30) 119.761 yes
C(26) C(31) H(31) 119.575 yes
C(30) C(31) H(31) 119.587 yes
C(32) C(33) H(33) 119.815 yes
C(34) C(33) H(33) 119.810 yes
C(33) C(34) H(34) 119.485 yes
C(35) C(34) H(34) 119.487 yes
C(34) C(35) H(35) 120.313 yes
C(36) C(35) H(35) 120.328 yes
C(35) C(36) H(36) 119.873 yes
C(37) C(36) H(36) 119.884 yes
C(32) C(37) H(37) 119.267 yes
C(36) C(37) H(37) 119.278 yes
C(38) C(39) H(39) 119.898 yes
C(40) C(39) H(39) 119.891 yes
C(39) C(40) H(40) 119.547 yes
C(41) C(40) H(40) 119.549 yes
C(40) C(41) H(41) 120.278 yes
C(42) C(41) H(41) 120.280 yes
C(41) C(42) H(42) 119.639 yes
C(43) C(42) H(42) 119.646 yes
C(38) C(43) H(43) 120.040 yes
C(42) C(43) H(43) 120.043 yes
Cl(1) C(44) H(44A) 109.224 yes
Cl(1) C(44) H(44B) 109.214 yes
Cl(2) C(44) H(44A) 109.222 yes
Cl(2) C(44) H(44B) 109.216 yes
H(44A) C(44) H(44B) 107.914 yes
Cl(3) C(45) H(45A) 108.856 yes
Cl(3) C(45) H(45B) 108.857 yes
Cl(4) C(45) H(45A) 108.862 yes
Cl(4) C(45) H(45B) 108.859 yes
H(45A) C(45) H(45B) 107.706 yes
Cl(5) C(46) H(46A) 107.643 yes
Cl(5) C(46) H(46B) 107.641 yes
Cl(6) C(46) H(46A) 107.656 yes
Cl(6) C(46) H(46B) 107.655 yes
H(46A) C(46) H(46B) 107.071 yes

loop_
_geom_bond_atom_site_label_1
_geom_bond_atom_site_label_2
_geom_bond_distance
_geom_bond_publ_flag
Ir(1) P(1) 2.265(2) yes
Ir(1) P(2) 2.271(2) yes
Ir(1) O(1) 2.168(5) yes
Ir(1) N(2) 2.123(4) yes
Cl(1) C(44) 1.694(11) yes
Cl(2) C(44) 1.708(13) yes
Cl(3) C(45) 1.651(12) yes
Cl(4) C(45) 1.710(9) yes
Cl(5) C(46) 1.70(5) yes
Cl(6) C(46) 1.67(3) yes
P(1) C(8) 1.802(7) yes
P(1) C(14) 1.813(6) yes
P(1) C(20) 1.816(8) yes
P(2) C(26) 1.831(8) yes
P(2) C(32) 1.812(7) yes
P(2) C(38) 1.801(6) yes
O(1) C(6) 1.259(10) yes
O(2) C(6) 1.222(10) yes
N(1) C(5) 1.396(10) yes
N(1) C(6) 1.396(8) yes
N(1) C(7) 1.456(11) yes
N(2) C(1) 1.348(10) yes
N(2) C(5) 1.338(9) yes
C(1) C(2) 1.345(8) yes
C(2) C(3) 1.358(13) yes
C(3) C(4) 1.365(13) yes
C(4) C(5) 1.382(8) yes
C(8) C(9) 1.366(9) yes
C(8) C(13) 1.392(10) yes
C(9) C(10) 1.367(12) yes
C(10) C(11) 1.364(13) yes
C(11) C(12) 1.353(13) yes
C(12) C(13) 1.367(12) yes
C(14) C(15) 1.365(12) yes
C(14) C(19) 1.370(12) yes
C(15) C(16) 1.385(10) yes
C(16) C(17) 1.352(16) yes
C(17) C(18) 1.352(15) yes
C(18) C(19) 1.388(10) yes
C(20) C(21) 1.379(9) yes
C(20) C(25) 1.364(14) yes
C(21) C(22) 1.391(12) yes
C(22) C(23) 1.361(18) yes
C(23) C(24) 1.331(13) yes
C(24) C(25) 1.364(13) yes
C(26) C(27) 1.344(9) yes
C(26) C(31) 1.354(12) yes
C(27) C(28) 1.361(14) yes
C(28) C(29) 1.334(14) yes
C(29) C(30) 1.339(11) yes
C(30) C(31) 1.379(15) yes
C(32) C(33) 1.367(11) yes
C(32) C(37) 1.358(11) yes
C(33) C(34) 1.373(11) yes
C(34) C(35) 1.339(13) yes
C(35) C(36) 1.343(13) yes
C(36) C(37) 1.370(10) yes
C(38) C(39) 1.364(13) yes
C(38) C(43) 1.378(10) yes
C(39) C(40) 1.373(10) yes
C(40) C(41) 1.350(15) yes
C(41) C(42) 1.352(14) yes
C(42) C(43) 1.375(9) yes
Ir(1) H(1A) 1.46(3) yes
Ir(1) H(1B) 1.46(2) yes
C(1) H(1) 0.940 yes
C(2) H(2) 0.940 yes
C(3) H(3) 0.940 yes
C(4) H(4) 0.940 yes
C(7) H(7A) 0.970 yes
C(7) H(7B) 0.970 yes
C(7) H(7C) 0.970 yes
C(9) H(9) 0.940 yes
C(10) H(10) 0.940 yes
C(11) H(11) 0.940 yes
C(12) H(12) 0.940 yes
C(13) H(13) 0.940 yes
C(15) H(15) 0.940 yes
C(16) H(16) 0.940 yes
C(17) H(17) 0.940 yes
C(18) H(18) 0.940 yes
C(19) H(19) 0.940 yes
C(21) H(21) 0.940 yes
C(22) H(22) 0.940 yes
C(23) H(23) 0.940 yes
C(24) H(24) 0.940 yes
C(25) H(25) 0.940 yes
C(27) H(27) 0.940 yes
C(28) H(28) 0.940 yes
C(29) H(29) 0.940 yes
C(30) H(30) 0.940 yes
C(31) H(31) 0.940 yes
C(33) H(33) 0.940 yes
C(34) H(34) 0.940 yes
C(35) H(35) 0.940 yes
C(36) H(36) 0.940 yes
C(37) H(37) 0.940 yes
C(39) H(39) 0.940 yes
C(40) H(40) 0.940 yes
C(41) H(41) 0.940 yes
C(42) H(42) 0.940 yes
C(43) H(43) 0.940 yes
C(44) H(44A) 0.980 yes
C(44) H(44B) 0.980 yes
C(45) H(45A) 0.980 yes
C(45) H(45B) 0.980 yes
C(46) H(46A) 0.980 yes
C(46) H(46B) 0.980 yes

loop_
_geom_contact_atom_site_label_1
_geom_contact_atom_site_label_2
_geom_contact_distance
_geom_contact_publ_flag
_geom_contact_site_symmetry_2
Ir(1) N(1) 3.265(6) yes .
Ir(1) C(9) 3.563(9) yes .
P(1) C(6) 3.597(6) yes .
P(2) C(1) 3.581(7) yes .
O(1) C(5) 2.834(7) yes .
O(1) C(7) 3.585(10) yes .
O(1) C(9) 3.231(9) yes .
O(1) C(32) 3.328(10) yes .
O(1) C(33) 3.532(10) yes .
O(1) C(43) 3.352(10) yes .
O(2) C(5) 3.510(9) yes .
O(2) C(7) 2.606(8) yes .
O(2) C(9) 3.594(8) yes .
N(1) C(1) 3.578(11) yes .
N(1) C(20) 3.268(8) yes .
N(1) C(21) 3.370(9) yes .
N(2) C(3) 2.748(8) yes .
N(2) C(6) 2.982(10) yes .
N(2) C(21) 3.344(11) yes .
N(2) C(38) 3.313(10) yes .
N(2) C(43) 3.196(9) yes .
C(1) C(4) 2.675(12) yes .
C(1) C(38) 3.243(10) yes .
C(1) C(43) 3.381(10) yes .
C(2) C(5) 2.712(12) yes .
C(4) C(7) 2.789(14) yes .
C(5) C(21) 3.308(10) yes .
C(5) C(43) 3.499(12) yes .
C(6) C(9) 3.500(9) yes .
C(7) C(20) 3.597(9) yes .
C(7) C(21) 3.596(10) yes .
C(8) C(11) 2.766(12) yes .
C(8) C(19) 3.458(12) yes .
C(8) C(25) 3.058(10) yes .
C(9) C(12) 2.711(12) yes .
C(10) C(13) 2.731(11) yes .
C(13) C(14) 3.035(11) yes .
C(13) C(15) 3.500(11) yes .
C(13) C(20) 3.551(9) yes .
C(13) C(25) 3.488(10) yes .
C(14) C(17) 2.736(10) yes .
C(14) C(21) 3.407(9) yes .
C(15) C(18) 2.734(14) yes .
C(15) C(20) 3.009(9) yes .
C(15) C(21) 3.370(9) yes .
C(16) C(19) 2.742(14) yes .
C(20) C(23) 2.746(13) yes .
C(21) C(24) 2.727(16) yes .
C(22) C(25) 2.716(11) yes .
C(26) C(29) 2.753(12) yes .
C(26) C(33) 3.553(12) yes .
C(26) C(39) 3.091(9) yes .
C(27) C(30) 2.687(14) yes .
C(28) C(31) 2.671(11) yes .
C(31) C(32) 3.058(14) yes .
C(31) C(37) 3.530(12) yes .
C(31) C(38) 3.584(10) yes .
C(32) C(35) 2.755(10) yes .
C(32) C(43) 3.334(8) yes .
C(33) C(36) 2.705(12) yes .
C(34) C(37) 2.689(12) yes .
C(37) C(38) 3.040(9) yes .
C(37) C(43) 3.336(9) yes .
C(38) C(41) 2.753(9) yes .
C(39) C(42) 2.720(12) yes .
C(40) C(43) 2.718(15) yes .
Cl(1) C(10) 3.566(12) yes .
Cl(6) C(18) 3.520(16) yes .
Cl(6) C(19) 3.420(16) yes .
O(1) C(45) 3.244(10) yes .
O(2) C(4) 3.282(9) yes 2_556
O(2) C(44) 3.035(16) yes .
O(2) C(45) 3.191(12) yes .
C(4) O(2) 3.282(9) yes 2_556
C(6) C(45) 3.546(12) yes .
C(10) Cl(1) 3.566(12) yes .
C(16) C(40) 3.579(12) yes 2_656
C(18) Cl(6) 3.520(16) yes .
C(19) Cl(6) 3.420(16) yes .
C(30) C(30) 3.390(3) yes 2_666
C(40) C(16) 3.579(12) yes 2_656
C(44) O(2) 3.035(16) yes .
C(45) O(1) 3.244(10) yes .
C(45) O(2) 3.191(12) yes .
C(45) C(6) 3.546(12) yes .
Ir(1) H(1) 2.9855 yes .
Ir(1) H(9) 3.0492 yes .
Ir(1) H(19) 3.1984 yes .
Ir(1) H(21) 3.5764 yes .
Ir(1) H(27) 3.2386 yes .
Ir(1) H(33) 3.2373 yes .
Ir(1) H(43) 3.4645 yes .
P(1) H(9) 2.8318 yes .
P(1) H(13) 2.9004 yes .
P(1) H(15) 2.8809 yes .
P(1) H(19) 2.8193 yes .
P(1) H(21) 2.8205 yes .
P(1) H(25) 2.9118 yes .
P(2) H(1) 3.3023 yes .
P(2) H(27) 2.8467 yes .
P(2) H(31) 2.8740 yes .
P(2) H(33) 2.8299 yes .
P(2) H(37) 2.8920 yes .
P(2) H(39) 2.9271 yes .
P(2) H(43) 2.7758 yes .
O(1) H(9) 2.3528 yes .
O(1) H(33) 3.4005 yes .
O(1) H(43) 2.5653 yes .
O(2) H(7A) 2.8050 yes .
O(2) H(7B) 3.5282 yes .
O(2) H(7C) 2.3482 yes .
O(2) H(9) 2.9092 yes .
N(1) H(4) 2.5731 yes .
N(1) H(21) 3.5080 yes .
N(1) H(43) 3.4696 yes .
N(2) H(2) 3.2164 yes .
N(2) H(4) 3.2135 yes .
N(2) H(21) 2.8344 yes .
N(2) H(43) 3.0385 yes .
C(1) H(3) 3.1795 yes .
C(1) H(21) 3.2474 yes .
C(1) H(43) 3.5904 yes .
C(1) H(1B) 2.99(5) yes .
C(2) H(4) 3.2026 yes .
C(3) H(1) 3.1682 yes .
C(4) H(2) 3.2060 yes .
C(4) H(7A) 2.8440 yes .
C(4) H(7B) 2.6190 yes .
C(5) H(1) 3.1397 yes .
C(5) H(3) 3.2257 yes .
C(5) H(7A) 2.8060 yes .
C(5) H(7B) 2.5248 yes .
C(5) H(7C) 3.2081 yes .
C(5) H(21) 3.0848 yes .
C(5) H(43) 3.1449 yes .
C(6) H(7A) 2.8055 yes .
C(6) H(7B) 3.2088 yes .
C(6) H(7C) 2.5267 yes .
C(6) H(9) 2.7358 yes .
C(6) H(43) 3.1299 yes .
C(7) H(4) 2.4862 yes .
C(8) H(10) 3.2261 yes .
C(8) H(12) 3.2341 yes .
C(8) H(19) 3.4257 yes .
C(8) H(25) 2.5778 yes .
C(8) H(1A) 2.96(5) yes .
C(9) H(11) 3.2180 yes .
C(9) H(13) 3.2150 yes .
C(9) H(25) 3.2402 yes .
C(9) H(1A) 3.05(6) yes .
C(10) H(12) 3.1912 yes .
C(11) H(9) 3.2101 yes .
C(11) H(13) 3.2163 yes .
C(12) H(10) 3.1931 yes .
C(13) H(9) 3.2137 yes .
C(13) H(11) 3.2204 yes .
C(13) H(25) 2.8765 yes .
C(14) H(13) 2.6232 yes .
C(14) H(16) 3.2365 yes .
C(14) H(18) 3.2380 yes .
C(14) H(21) 3.2978 yes .
C(14) H(1A) 3.25(4) yes .
C(14) H(1B) 2.81(7) yes .
C(15) H(13) 2.7936 yes .
C(15) H(17) 3.2081 yes .
C(15) H(19) 3.2112 yes .
C(15) H(21) 3.3986 yes .
C(16) H(13) 3.5546 yes .
C(16) H(18) 3.2067 yes .
C(17) H(15) 3.2064 yes .
C(17) H(19) 3.2129 yes .
C(18) H(16) 3.2075 yes .
C(19) H(13) 3.2616 yes .
C(19) H(15) 3.2103 yes .
C(19) H(17) 3.2134 yes .
C(19) H(1A) 3.08(5) yes .
C(19) H(1B) 2.76(5) yes .
C(20) H(7B) 3.4163 yes .
C(20) H(7C) 3.4716 yes .
C(20) H(13) 3.4951 yes .
C(20) H(15) 2.5175 yes .
C(20) H(22) 3.2444 yes .
C(20) H(24) 3.2198 yes .
C(21) H(7B) 3.1002 yes .
C(21) H(15) 2.8183 yes .
C(21) H(23) 3.2280 yes .
C(21) H(25) 3.2064 yes .
C(22) H(7B) 2.9259 yes .
C(22) H(15) 3.5606 yes .
C(22) H(24) 3.1862 yes .
C(23) H(7B) 3.0569 yes .
C(23) H(7C) 3.5882 yes .
C(23) H(21) 3.2265 yes .
C(23) H(25) 3.1805 yes .
C(24) H(7B) 3.3613 yes .
C(24) H(7C) 3.2766 yes .
C(24) H(22) 3.1846 yes .
C(25) H(7B) 3.5089 yes .
C(25) H(7C) 3.1856 yes .
C(25) H(13) 3.5051 yes .
C(25) H(15) 3.0900 yes .
C(25) H(21) 3.2088 yes .
C(25) H(23) 3.1873 yes .
C(26) H(28) 3.1912 yes .
C(26) H(30) 3.2200 yes .
C(26) H(33) 3.5472 yes .
C(26) H(39) 2.6232 yes .
C(26) H(1A) 3.32(5) yes .
C(26) H(1B) 3.21(8) yes .
C(27) H(1) 3.5265 yes .
C(27) H(29) 3.2048 yes .
C(27) H(31) 3.1621 yes .
C(27) H(39) 3.0744 yes .
C(27) H(1B) 2.90(7) yes .
C(28) H(30) 3.1471 yes .
C(29) H(27) 3.1930 yes .
C(29) H(31) 3.2018 yes .
C(30) H(28) 3.1440 yes .
C(31) H(27) 3.1638 yes .
C(31) H(29) 3.2153 yes .
C(31) H(39) 3.0369 yes .
C(32) H(31) 2.6029 yes .
C(32) H(34) 3.2211 yes .
C(32) H(36) 3.2222 yes .
C(32) H(43) 3.1443 yes .
C(32) H(1A) 3.20(4) yes .
C(33) H(31) 3.2646 yes .
C(33) H(35) 3.2108 yes .
C(33) H(37) 3.1829 yes .
C(33) H(1A) 2.96(4) yes .
C(34) H(36) 3.1650 yes .
C(35) H(33) 3.2026 yes .
C(35) H(37) 3.1934 yes .
C(36) H(31) 3.5920 yes .
C(36) H(34) 3.1633 yes .
C(37) H(31) 2.8091 yes .
C(37) H(33) 3.1848 yes .
C(37) H(35) 3.2038 yes .
C(37) H(43) 3.2602 yes .
C(38) H(1) 3.1379 yes .
C(38) H(31) 3.5572 yes .
C(38) H(37) 2.5686 yes .
C(38) H(40) 3.2171 yes .
C(38) H(42) 3.2293 yes .
C(39) H(1) 3.3677 yes .
C(39) H(37) 3.2292 yes .
C(39) H(41) 3.2180 yes .
C(39) H(43) 3.2110 yes .
C(40) H(42) 3.1820 yes .
C(41) H(39) 3.2125 yes .
C(41) H(43) 3.2152 yes .
C(42) H(40) 3.1818 yes .
C(43) H(37) 2.8332 yes .
C(43) H(39) 3.2123 yes .
C(43) H(41) 3.2200 yes .
H(1) H(2) 2.2675 yes .
H(1) H(21) 3.5857 yes .
H(1) H(27) 2.8297 yes .
H(1) H(39) 3.5218 yes .
H(1) H(1B) 2.5914 yes .
H(2) H(3) 2.3117 yes .
H(3) H(4) 2.3123 yes .
H(4) H(7A) 2.2923 yes .
H(4) H(7B) 2.3049 yes .
H(4) H(7C) 3.4522 yes .
H(7B) H(21) 3.5205 yes .
H(7B) H(22) 3.2820 yes .
H(7B) H(23) 3.4552 yes .
H(7C) H(25) 3.4489 yes .
H(9) H(10) 2.2952 yes .
H(9) H(33) 3.1360 yes .
H(9) H(1A) 2.7299 yes .
H(10) H(11) 2.3087 yes .
H(11) H(12) 2.2890 yes .
H(12) H(13) 2.2985 yes .
H(13) H(15) 2.9372 yes .
H(13) H(25) 3.0543 yes .
H(15) H(16) 2.3272 yes .
H(15) H(21) 3.0534 yes .
H(15) H(25) 3.4684 yes .
H(16) H(17) 2.2877 yes .
H(17) H(18) 2.2854 yes .
H(18) H(19) 2.3321 yes .
H(19) H(27) 3.4161 yes .
H(19) H(1A) 2.3744 yes .
H(19) H(1B) 2.3880 yes .
H(21) H(22) 2.3362 yes .
H(21) H(1B) 3.4050 yes .
H(22) H(23) 2.2994 yes .
H(23) H(24) 2.2639 yes .
H(24) H(25) 2.2916 yes .
H(27) H(28) 2.2824 yes .
H(27) H(39) 3.3700 yes .
H(27) H(1A) 3.3492 yes .
H(27) H(1B) 2.1936 yes .
H(28) H(29) 2.2727 yes .
H(29) H(30) 2.2880 yes .
H(30) H(31) 2.3100 yes .
H(31) H(37) 2.9444 yes .
H(31) H(39) 3.2983 yes .
H(33) H(34) 2.3031 yes .
H(33) H(1A) 2.2409 yes .
H(34) H(35) 2.2762 yes .
H(35) H(36) 2.2856 yes .
H(36) H(37) 2.2977 yes .
H(37) H(43) 2.9776 yes .
H(39) H(40) 2.3050 yes .
H(40) H(41) 2.2878 yes .
H(41) H(42) 2.2912 yes .
H(42) H(43) 2.3104 yes .
Cl(1) H(10) 3.1357 yes .
Cl(1) H(17) 3.1040 yes 1_455
Cl(1) H(18) 3.0706 yes 1_455
Cl(1) H(34) 3.3334 yes 2_565
Cl(1) H(35) 3.3515 yes 2_565
Cl(1) H(41) 3.4388 yes 1_554
Cl(2) H(7C) 3.4231 yes .
Cl(2) H(16) 3.0272 yes 2_655
Cl(2) H(17) 3.1605 yes 1_455
Cl(2) H(17) 3.0335 yes 2_655
Cl(2) H(24) 3.5971 yes .
Cl(2) H(25) 3.3402 yes .
Cl(2) H(41) 3.2694 yes 2_556
Cl(2) H(42) 3.2511 yes 2_556
Cl(3) H(10) 3.3459 yes 2_565
Cl(3) H(11) 3.2548 yes 2_565
Cl(3) H(28) 3.5078 yes 1_455
Cl(3) H(29) 3.4288 yes 1_455
Cl(4) H(4) 3.4305 yes 2_556
Cl(4) H(7B) 3.1640 yes 2_556
Cl(4) H(28) 3.1901 yes 1_455
Cl(4) H(29) 3.1903 yes 1_455
Cl(4) H(36) 3.2056 yes 2_566
Cl(4) H(37) 3.3474 yes 2_566
Cl(5) H(19) 3.3179 yes .
Cl(5) H(33) 3.0814 yes .
Cl(5) H(1A) 3.36(3) yes .
Cl(6) H(18) 2.9498 yes .
Cl(6) H(19) 2.7409 yes .
O(1) H(45A) 3.2770 yes .
O(1) H(45B) 2.4450 yes .
O(2) H(4) 2.4650 yes 2_556
O(2) H(7A) 3.1095 yes 2_556
O(2) H(44A) 2.3146 yes .
O(2) H(44B) 2.9690 yes .
O(2) H(45B) 2.2579 yes .
N(1) H(7A) 2.8670 yes 2_556
C(1) H(1) 3.1394 yes 2_656
C(2) H(1) 3.4379 yes 2_656
C(2) H(27) 2.9840 yes 2_656
C(2) H(1B) 3.22(3) yes 2_656
C(3) H(27) 3.2287 yes 2_656
C(3) H(28) 3.0190 yes 2_656
C(3) H(44B) 2.9982 yes 2_556
C(4) H(7A) 3.2147 yes 2_556
C(4) H(28) 3.3319 yes 2_656
C(4) H(44B) 3.5163 yes 2_556
C(5) H(7A) 3.2365 yes 2_556
C(6) H(4) 3.2747 yes 2_556
C(6) H(7A) 3.0289 yes 2_556
C(6) H(44A) 3.2529 yes .
C(6) H(45B) 2.6205 yes .
C(7) H(4) 3.4301 yes 2_556
C(7) H(7A) 2.9873 yes 2_556
C(7) H(42) 3.3859 yes 2_556
C(9) H(44A) 3.0497 yes .
C(10) H(44A) 3.0756 yes .
C(11) H(40) 3.0133 yes 1_554
C(12) H(15) 3.0521 yes 2_655
C(12) H(16) 3.3709 yes 2_655
C(12) H(30) 3.4982 yes 2_665
C(12) H(40) 3.1007 yes 1_554
C(13) H(15) 3.1492 yes 2_655
C(14) H(2) 3.0419 yes 2_656
C(15) H(2) 3.4841 yes 2_656
C(15) H(12) 3.5238 yes 2_655
C(15) H(25) 3.4862 yes 2_655
C(15) H(40) 3.4195 yes 2_656
C(16) H(24) 3.2624 yes 2_655
C(16) H(25) 3.0504 yes 2_655
C(16) H(40) 3.1497 yes 2_656
C(16) H(41) 3.2531 yes 2_656
C(17) H(24) 3.1323 yes 2_655
C(17) H(41) 3.4951 yes 2_656
C(17) H(44B) 3.4238 yes 1_655
C(18) H(2) 3.2331 yes 2_656
C(18) H(3) 3.3016 yes 2_656
C(18) H(34) 3.1844 yes 2_665
C(18) H(44B) 3.3876 yes 1_655
C(19) H(2) 2.8979 yes 2_656
C(22) H(12) 3.2838 yes 2_655
C(22) H(28) 3.5814 yes 2_656
C(22) H(30) 3.0186 yes 1_545
C(22) H(31) 3.4529 yes 1_545
C(23) H(12) 3.2823 yes 2_655
C(23) H(30) 3.4155 yes 1_545
C(23) H(31) 3.0823 yes 1_545
C(24) H(12) 3.5876 yes 2_655
C(24) H(13) 3.2656 yes 2_655
C(25) H(13) 3.3445 yes 2_655
C(25) H(16) 3.5295 yes 2_655
C(26) H(46B) 3.1942 yes .
C(27) H(22) 3.3905 yes 2_656
C(28) H(3) 3.5422 yes 2_656
C(28) H(22) 2.9175 yes 2_656
C(29) H(11) 3.0885 yes 2_665
C(29) H(22) 3.3220 yes 2_656
C(29) H(30) 3.5061 yes 2_666
C(29) H(39) 3.5656 yes 2_666
C(30) H(11) 3.3732 yes 2_665
C(30) H(12) 3.2551 yes 2_665
C(30) H(22) 3.2544 yes 1_565
C(30) H(23) 3.5882 yes 1_565
C(30) H(30) 3.3676 yes 2_666
C(30) H(39) 3.3708 yes 2_666
C(31) H(22) 3.5456 yes 1_565
C(31) H(23) 3.1299 yes 1_565
C(31) H(46B) 3.3882 yes .
C(32) H(23) 3.5827 yes 1_565
C(32) H(45A) 3.1623 yes .
C(32) H(46B) 3.5000 yes .
C(33) H(45A) 2.9392 yes .
C(33) H(46B) 2.8334 yes .
C(34) H(18) 3.4997 yes 2_665
C(34) H(23) 3.4944 yes 1_565
C(34) H(24) 3.5613 yes 1_565
C(34) H(45A) 2.7637 yes .
C(35) H(23) 3.1959 yes 1_565
C(35) H(24) 3.2907 yes 1_565
C(35) H(42) 3.5477 yes 2_566
C(35) H(45A) 2.7967 yes .
C(36) H(23) 3.0705 yes 1_565
C(36) H(37) 3.5098 yes 2_566
C(36) H(42) 3.5964 yes 2_566
C(36) H(45A) 2.9817 yes .
C(37) H(23) 3.2615 yes 1_565
C(37) H(36) 3.4128 yes 2_566
C(37) H(45A) 3.1579 yes .
C(39) H(29) 3.4792 yes 2_666
C(39) H(30) 3.4724 yes 2_666
C(40) H(11) 3.3848 yes 1_556
C(40) H(16) 3.2662 yes 2_656
C(41) H(16) 3.3331 yes 2_656
C(41) H(35) 3.1751 yes 2_566
C(42) H(35) 3.1245 yes 2_566
C(42) H(36) 3.0903 yes 2_566
C(43) H(36) 3.2089 yes 2_566
C(44) H(3) 3.3100 yes 2_556
C(44) H(10) 3.4990 yes .
C(44) H(17) 3.2144 yes 1_455
C(44) H(18) 3.4968 yes 1_455
C(46) H(19) 3.1616 yes .
C(46) H(33) 2.9799 yes .
C(46) H(1A) 3.29(6) yes .
H(1) C(1) 3.1394 yes 2_656
H(1) C(2) 3.4379 yes 2_656
H(1) H(1) 2.7501 yes 2_656
H(1) H(2) 3.3148 yes 2_656
H(1) H(21) 3.3422 yes 2_656
H(2) C(14) 3.0419 yes 2_656
H(2) C(15) 3.4841 yes 2_656
H(2) C(18) 3.2331 yes 2_656
H(2) C(19) 2.8979 yes 2_656
H(2) H(1) 3.3148 yes 2_656
H(2) H(19) 3.1457 yes 2_656
H(2) H(21) 3.5594 yes 2_656
H(2) H(27) 2.8610 yes 2_656
H(2) H(1B) 2.5195 yes 2_656
H(3) C(18) 3.3016 yes 2_656
H(3) C(28) 3.5422 yes 2_656
H(3) C(44) 3.3100 yes 2_556
H(3) H(18) 3.1242 yes 2_656
H(3) H(27) 3.2775 yes 2_656
H(3) H(28) 2.8377 yes 2_656
H(3) H(44B) 2.3380 yes 2_556
H(4) Cl(4) 3.4305 yes 2_556
H(4) O(2) 2.4650 yes 2_556
H(4) C(6) 3.2747 yes 2_556
H(4) C(7) 3.4301 yes 2_556
H(4) H(7A) 2.8589 yes 2_556
H(4) H(7C) 3.3656 yes 2_556
H(4) H(28) 3.3854 yes 2_656
H(4) H(44B) 3.3403 yes 2_556
H(4) H(45B) 3.3287 yes 2_556
H(7A) O(2) 3.1095 yes 2_556
H(7A) N(1) 2.8670 yes 2_556
H(7A) C(4) 3.2147 yes 2_556
H(7A) C(5) 3.2365 yes 2_556
H(7A) C(6) 3.0289 yes 2_556
H(7A) C(7) 2.9873 yes 2_556
H(7A) H(4) 2.8589 yes 2_556
H(7A) H(7A) 2.3123 yes 2_556
H(7A) H(7C) 3.5574 yes 2_556
H(7A) H(42) 3.3020 yes 2_556
H(7A) H(43) 3.2881 yes 2_556
H(7B) Cl(4) 3.1640 yes 2_556
H(7B) H(42) 3.5679 yes 2_556
H(7C) Cl(2) 3.4231 yes .
H(7C) H(4) 3.3656 yes 2_556
H(7C) H(7A) 3.5574 yes 2_556
H(7C) H(42) 2.7882 yes 2_556
H(7C) H(44A) 3.3934 yes .
H(9) H(44A) 2.8938 yes .
H(9) H(45B) 3.0670 yes .
H(10) Cl(1) 3.1357 yes .
H(10) Cl(3) 3.3459 yes 2_565
H(10) C(44) 3.4990 yes .
H(10) H(44A) 2.9085 yes .
H(11) Cl(3) 3.2548 yes 2_565
H(11) C(29) 3.0885 yes 2_665
H(11) C(30) 3.3732 yes 2_665
H(11) C(40) 3.3848 yes 1_554
H(11) H(29) 2.7817 yes 2_665
H(11) H(30) 3.3001 yes 2_665
H(11) H(40) 2.6427 yes 1_554
H(12) C(15) 3.5238 yes 2_655
H(12) C(22) 3.2838 yes 2_655
H(12) C(23) 3.2823 yes 2_655
H(12) C(24) 3.5876 yes 2_655
H(12) C(30) 3.2551 yes 2_665
H(12) H(15) 2.7005 yes 2_655
H(12) H(16) 3.5036 yes 2_655
H(12) H(22) 3.5442 yes 2_655
H(12) H(23) 3.5648 yes 2_655
H(12) H(30) 2.7710 yes 2_665
H(12) H(40) 2.7964 yes 1_554
H(13) C(24) 3.2656 yes 2_655
H(13) C(25) 3.3445 yes 2_655
H(13) H(15) 2.9021 yes 2_655
H(13) H(24) 3.3140 yes 2_655
H(13) H(25) 3.4668 yes 2_655
H(15) C(12) 3.0521 yes 2_655
H(15) C(13) 3.1492 yes 2_655
H(15) H(12) 2.7005 yes 2_655
H(15) H(13) 2.9021 yes 2_655
H(15) H(25) 3.4878 yes 2_655
H(15) H(40) 3.2060 yes 2_656
H(16) Cl(2) 3.0272 yes 2_655
H(16) C(12) 3.3709 yes 2_655
H(16) C(25) 3.5295 yes 2_655
H(16) C(40) 3.2662 yes 2_656
H(16) C(41) 3.3331 yes 2_656
H(16) H(12) 3.5036 yes 2_655
H(16) H(24) 3.4374 yes 2_655
H(16) H(25) 2.7202 yes 2_655
H(16) H(40) 2.7118 yes 2_656
H(16) H(41) 2.8442 yes 2_656
H(17) Cl(1) 3.1040 yes 1_655
H(17) Cl(2) 3.1605 yes 1_655
H(17) Cl(2) 3.0335 yes 2_655
H(17) C(44) 3.2144 yes 1_655
H(17) H(24) 3.2346 yes 2_655
H(17) H(41) 3.2733 yes 2_656
H(17) H(44B) 3.0224 yes 1_655
H(18) Cl(1) 3.0706 yes 1_655
H(18) Cl(6) 2.9498 yes .
H(18) C(34) 3.4997 yes 2_665
H(18) C(44) 3.4968 yes 1_655
H(18) H(3) 3.1242 yes 2_656
H(18) H(34) 2.6060 yes 2_665
H(18) H(44B) 2.9743 yes 1_655
H(19) Cl(5) 3.3179 yes .
H(19) Cl(6) 2.7409 yes .
H(19) C(46) 3.1616 yes .
H(19) H(2) 3.1457 yes 2_656
H(19) H(46B) 3.1263 yes .
H(21) H(1) 3.3422 yes 2_656
H(21) H(2) 3.5594 yes 2_656
H(22) C(27) 3.3905 yes 2_656
H(22) C(28) 2.9175 yes 2_656
H(22) C(29) 3.3220 yes 2_656
H(22) C(30) 3.2544 yes 1_545
H(22) C(31) 3.5456 yes 1_545
H(22) H(12) 3.5442 yes 2_655
H(22) H(28) 2.8375 yes 2_656
H(22) H(29) 3.5427 yes 2_656
H(22) H(30) 2.4891 yes 1_545
H(22) H(31) 3.0823 yes 1_545
H(22) H(39) 3.3573 yes 2_656
H(23) C(30) 3.5882 yes 1_545
H(23) C(31) 3.1299 yes 1_545
H(23) C(32) 3.5827 yes 1_545
H(23) C(34) 3.4944 yes 1_545
H(23) C(35) 3.1959 yes 1_545
H(23) C(36) 3.0705 yes 1_545
H(23) C(37) 3.2615 yes 1_545
H(23) H(12) 3.5648 yes 2_655
H(23) H(30) 3.2550 yes 1_545
H(23) H(31) 2.3287 yes 1_545
H(23) H(35) 3.5707 yes 1_545
H(23) H(36) 3.3892 yes 1_545
H(24) Cl(2) 3.5971 yes .
H(24) C(16) 3.2624 yes 2_655
H(24) C(17) 3.1323 yes 2_655
H(24) C(34) 3.5613 yes 1_545
H(24) C(35) 3.2907 yes 1_545
H(24) H(13) 3.3140 yes 2_655
H(24) H(16) 3.4374 yes 2_655
H(24) H(17) 3.2346 yes 2_655
H(24) H(34) 3.5841 yes 1_545
H(24) H(35) 3.1215 yes 1_545
H(25) Cl(2) 3.3402 yes .
H(25) C(15) 3.4862 yes 2_655
H(25) C(16) 3.0504 yes 2_655
H(25) H(13) 3.4668 yes 2_655
H(25) H(15) 3.4878 yes 2_655
H(25) H(16) 2.7202 yes 2_655
H(27) C(2) 2.9840 yes 2_656
H(27) C(3) 3.2287 yes 2_656
H(27) H(2) 2.8610 yes 2_656
H(27) H(3) 3.2775 yes 2_656
H(28) Cl(3) 3.5078 yes 1_655
H(28) Cl(4) 3.1901 yes 1_655
H(28) C(3) 3.0190 yes 2_656
H(28) C(4) 3.3319 yes 2_656
H(28) C(22) 3.5814 yes 2_656
H(28) H(3) 2.8377 yes 2_656
H(28) H(4) 3.3854 yes 2_656
H(28) H(22) 2.8375 yes 2_656
H(29) Cl(3) 3.4288 yes 1_655
H(29) Cl(4) 3.1903 yes 1_655
H(29) C(39) 3.4792 yes 2_666
H(29) H(11) 2.7817 yes 2_665
H(29) H(22) 3.5427 yes 2_656
H(29) H(31) 3.4945 yes 2_666
H(29) H(39) 3.0743 yes 2_666
H(29) H(40) 3.5695 yes 2_666
H(30) C(12) 3.4982 yes 2_665
H(30) C(22) 3.0186 yes 1_565
H(30) C(23) 3.4155 yes 1_565
H(30) C(29) 3.5061 yes 2_666
H(30) C(30) 3.3676 yes 2_666
H(30) C(39) 3.4724 yes 2_666
H(30) H(11) 3.3001 yes 2_665
H(30) H(12) 2.7710 yes 2_665
H(30) H(22) 2.4891 yes 1_565
H(30) H(23) 3.2550 yes 1_565
H(30) H(30) 3.5990 yes 2_666
H(30) H(39) 2.6544 yes 2_666
H(30) H(40) 3.5267 yes 2_666
H(31) C(22) 3.4529 yes 1_565
H(31) C(23) 3.0823 yes 1_565
H(31) H(22) 3.0823 yes 1_565
H(31) H(23) 2.3287 yes 1_565
H(31) H(29) 3.4945 yes 2_666
H(31) H(46B) 3.5936 yes .
H(33) Cl(5) 3.0814 yes .
H(33) C(46) 2.9799 yes .
H(33) H(45A) 3.4438 yes .
H(33) H(46A) 3.3922 yes .
H(33) H(46B) 2.2198 yes .
H(34) Cl(1) 3.3334 yes 2_565
H(34) C(18) 3.1844 yes 2_665
H(34) H(18) 2.6060 yes 2_665
H(34) H(24) 3.5841 yes 1_565
H(34) H(45A) 3.2071 yes .
H(35) Cl(1) 3.3515 yes 2_565
H(35) C(41) 3.1751 yes 2_566
H(35) C(42) 3.1245 yes 2_566
H(35) H(23) 3.5707 yes 1_565
H(35) H(24) 3.1215 yes 1_565
H(35) H(41) 3.0129 yes 2_566
H(35) H(42) 2.9016 yes 2_566
H(35) H(45A) 3.2539 yes .
H(36) Cl(4) 3.2056 yes 2_566
H(36) C(37) 3.4128 yes 2_566
H(36) C(42) 3.0903 yes 2_566
H(36) C(43) 3.2089 yes 2_566
H(36) H(23) 3.3892 yes 1_565
H(36) H(36) 3.4312 yes 2_566
H(36) H(37) 2.8470 yes 2_566
H(36) H(42) 2.9995 yes 2_566
H(36) H(43) 3.2112 yes 2_566
H(36) H(45A) 3.5125 yes .
H(37) Cl(4) 3.3474 yes 2_566
H(37) C(36) 3.5098 yes 2_566
H(37) H(36) 2.8470 yes 2_566
H(39) C(29) 3.5656 yes 2_666
H(39) C(30) 3.3708 yes 2_666
H(39) H(22) 3.3573 yes 2_656
H(39) H(29) 3.0743 yes 2_666
H(39) H(30) 2.6544 yes 2_666
H(40) C(11) 3.0133 yes 1_556
H(40) C(12) 3.1007 yes 1_556
H(40) C(15) 3.4195 yes 2_656
H(40) C(16) 3.1497 yes 2_656
H(40) H(11) 2.6427 yes 1_556
H(40) H(12) 2.7964 yes 1_556
H(40) H(15) 3.2060 yes 2_656
H(40) H(16) 2.7118 yes 2_656
H(40) H(29) 3.5695 yes 2_666
H(40) H(30) 3.5267 yes 2_666
H(41) Cl(1) 3.4388 yes 1_556
H(41) Cl(2) 3.2694 yes 2_556
H(41) C(16) 3.2531 yes 2_656
H(41) C(17) 3.4951 yes 2_656
H(41) H(16) 2.8442 yes 2_656
H(41) H(17) 3.2733 yes 2_656
H(41) H(35) 3.0129 yes 2_566
H(42) Cl(2) 3.2511 yes 2_556
H(42) C(7) 3.3859 yes 2_556
H(42) C(35) 3.5477 yes 2_566
H(42) C(36) 3.5964 yes 2_566
H(42) H(7A) 3.3020 yes 2_556
H(42) H(7B) 3.5679 yes 2_556
H(42) H(7C) 2.7882 yes 2_556
H(42) H(35) 2.9016 yes 2_566
H(42) H(36) 2.9995 yes 2_566
H(43) H(7A) 3.2881 yes 2_556
H(43) H(36) 3.2112 yes 2_566
H(44A) O(2) 2.3146 yes .
H(44A) C(6) 3.2529 yes .
H(44A) C(9) 3.0497 yes .
H(44A) C(10) 3.0756 yes .
H(44A) H(7C) 3.3934 yes .
H(44A) H(9) 2.8938 yes .
H(44A) H(10) 2.9085 yes .
H(44A) H(45B) 3.2895 yes .
H(44B) O(2) 2.9690 yes .
H(44B) C(3) 2.9982 yes 2_556
H(44B) C(4) 3.5163 yes 2_556
H(44B) C(17) 3.4238 yes 1_455
H(44B) C(18) 3.3876 yes 1_455
H(44B) H(3) 2.3380 yes 2_556
H(44B) H(4) 3.3403 yes 2_556
H(44B) H(17) 3.0224 yes 1_455
H(44B) H(18) 2.9743 yes 1_455
H(45A) O(1) 3.2770 yes .
H(45A) C(32) 3.1623 yes .
H(45A) C(33) 2.9392 yes .
H(45A) C(34) 2.7637 yes .
H(45A) C(35) 2.7967 yes .
H(45A) C(36) 2.9817 yes .
H(45A) C(37) 3.1579 yes .
H(45A) H(33) 3.4438 yes .
H(45A) H(34) 3.2071 yes .
H(45A) H(35) 3.2539 yes .
H(45A) H(36) 3.5125 yes .
H(45B) O(1) 2.4450 yes .
H(45B) O(2) 2.2579 yes .
H(45B) C(6) 2.6205 yes .
H(45B) H(4) 3.3287 yes 2_556
H(45B) H(9) 3.0670 yes .
H(45B) H(44A) 3.2895 yes .
H(46A) H(33) 3.3922 yes .
H(46B) C(26) 3.1942 yes .
H(46B) C(31) 3.3882 yes .
H(46B) C(32) 3.5000 yes .
H(46B) C(33) 2.8334 yes .
H(46B) H(19) 3.1263 yes .
H(46B) H(31) 3.5936 yes .
H(46B) H(33) 2.2198 yes .
H(46B) H(1A) 2.6648 yes .
H(1A) Cl(5) 3.36(3) yes .
H(1A) C(46) 3.29(6) yes .
H(1A) H(46B) 2.6648 yes .
H(1B) C(2) 3.22(3) yes 2_656
H(1B) H(2) 2.5195 yes 2_656

loop_
_geom_torsion_atom_site_label_1
_geom_torsion_atom_site_label_2
_geom_torsion_atom_site_label_3
_geom_torsion_atom_site_label_4
_geom_torsion
_geom_torsion_publ_flag
P(1) Ir(1) O(1) C(6) 48.3(3) no
O(1) Ir(1) P(1) C(8) 55.56(13) no
O(1) Ir(1) P(1) C(20) -67.22(14) no
P(1) Ir(1) N(2) C(1) 116.2(3) no
P(1) Ir(1) N(2) C(5) -68.3(4) no
N(2) Ir(1) P(1) C(8) 137.73(17) no
N(2) Ir(1) P(1) C(14) -106.93(17) no
N(2) Ir(1) P(1) C(20) 14.96(18) no
P(2) Ir(1) O(1) C(6) -148.1(3) no
O(1) Ir(1) P(2) C(32) -46.22(12) no
O(1) Ir(1) P(2) C(38) 72.50(13) no
P(2) Ir(1) N(2) C(1) -59.8(3) no
P(2) Ir(1) N(2) C(5) 115.7(4) no
N(2) Ir(1) P(2) C(26) 114.12(16) no
N(2) Ir(1) P(2) C(32) -126.70(16) no
N(2) Ir(1) P(2) C(38) -7.98(17) no
O(1) Ir(1) N(2) C(1) -146.8(4) no
O(1) Ir(1) N(2) C(5) 28.7(4) no
N(2) Ir(1) O(1) C(6) -51.6(3) no
Ir(1) P(1) C(8) C(9) -26.5(6) no
Ir(1) P(1) C(8) C(13) 148.0(5) no
Ir(1) P(1) C(14) C(15) 143.6(4) no
Ir(1) P(1) C(14) C(19) -40.7(5) no
Ir(1) P(1) C(20) C(21) -53.2(5) no
Ir(1) P(1) C(20) C(25) 126.1(4) no
C(8) P(1) C(14) C(15) -94.7(5) no
C(8) P(1) C(14) C(19) 81.0(5) no
C(14) P(1) C(8) C(9) -148.7(5) no
C(14) P(1) C(8) C(13) 25.8(6) no
C(8) P(1) C(20) C(25) -1.0(5) no
C(20) P(1) C(8) C(9) 105.1(6) no
C(20) P(1) C(8) C(13) -80.5(6) no
C(14) P(1) C(20) C(21) 74.0(5) no
C(14) P(1) C(20) C(25) -106.8(5) no
C(20) P(1) C(14) C(15) 12.5(6) no
Ir(1) P(2) C(26) C(27) -32.1(5) no
Ir(1) P(2) C(26) C(31) 147.9(4) no
Ir(1) P(2) C(32) C(33) -41.0(6) no
Ir(1) P(2) C(32) C(37) 140.8(5) no
Ir(1) P(2) C(38) C(39) 120.7(5) no
Ir(1) P(2) C(38) C(43) -54.8(4) no
C(26) P(2) C(32) C(33) 85.4(6) no
C(26) P(2) C(32) C(37) -92.8(6) no
C(32) P(2) C(26) C(27) -157.2(5) no
C(32) P(2) C(26) C(31) 22.8(6) no
C(26) P(2) C(38) C(39) -7.6(6) no
C(38) P(2) C(26) C(27) 95.8(5) no
C(38) P(2) C(26) C(31) -84.2(5) no
C(32) P(2) C(38) C(39) -114.6(5) no
C(32) P(2) C(38) C(43) 69.9(5) no
C(38) P(2) C(32) C(37) 15.2(7) no
Ir(1) O(1) C(6) O(2) -144.9(5) no
Ir(1) O(1) C(6) N(1) 36.1(7) no
C(5) N(1) C(6) O(1) 21.4(9) no
C(5) N(1) C(6) O(2) -157.7(5) no
C(6) N(1) C(5) N(2) -45.6(8) no
C(6) N(1) C(5) C(4) 136.5(6) no
C(7) N(1) C(5) N(2) 151.4(5) no
C(7) N(1) C(5) C(4) -26.5(8) no
C(7) N(1) C(6) O(2) 5.3(8) no
Ir(1) N(2) C(5) N(1) 6.8(8) no
C(1) N(2) C(5) C(4) 0.2(9) no
C(5) N(2) C(1) C(2) 0.2(10) no
N(2) C(1) C(2) C(3) -0.2(11) no
C(1) C(2) C(3) C(4) -0.2(12) no
C(2) C(3) C(4) C(5) 0.5(12) no
C(3) C(4) C(5) N(2) -0.5(11) no
C(9) C(8) C(13) C(12) -3.0(12) no
C(13) C(8) C(9) C(10) 3.8(12) no
C(8) C(9) C(10) C(11) -2.9(14) no
C(9) C(10) C(11) C(12) 1.0(16) no
C(10) C(11) C(12) C(13) -0.2(17) no
C(11) C(12) C(13) C(8) 1.2(16) no
C(15) C(14) C(19) C(18) -0.6(10) no
C(19) C(14) C(15) C(16) 0.6(10) no
C(14) C(15) C(16) C(17) 0.2(12) no
C(15) C(16) C(17) C(18) -1.0(13) no
C(16) C(17) C(18) C(19) 1.0(13) no
C(17) C(18) C(19) C(14) -0.1(12) no
C(21) C(20) C(25) C(24) -1.7(10) no
C(25) C(20) C(21) C(22) 1.6(9) no
C(20) C(21) C(22) C(23) -1.7(10) no
C(21) C(22) C(23) C(24) 1.9(13) no
C(22) C(23) C(24) C(25) -2.0(13) no
C(23) C(24) C(25) C(20) 1.9(12) no
C(27) C(26) C(31) C(30) -0.4(13) no
C(31) C(26) C(27) C(28) 1.3(12) no
C(26) C(27) C(28) C(29) -2.1(14) no
C(27) C(28) C(29) C(30) 1.8(13) no
C(28) C(29) C(30) C(31) -0.8(15) no
C(29) C(30) C(31) C(26) 0.1(16) no
C(33) C(32) C(37) C(36) -0.4(13) no
C(37) C(32) C(33) C(34) 1.5(13) no
C(32) C(33) C(34) C(35) -1.4(15) no
C(33) C(34) C(35) C(36) 0.2(16) no
C(34) C(35) C(36) C(37) 0.9(15) no
C(35) C(36) C(37) C(32) -0.8(14) no
C(39) C(38) C(43) C(42) 0.1(10) no
C(43) C(38) C(39) C(40) -0.4(11) no
C(38) C(39) C(40) C(41) 1.0(14) no
C(39) C(40) C(41) C(42) -1.5(14) no
C(40) C(41) C(42) C(43) 1.2(13) no
C(41) C(42) C(43) C(38) -0.5(11) no
